data_4503204
loop_
_publ_author_name
'Ren, Peng'
'Shi, Wei'
'Cheng, Peng'

_publ_section_title
;
 Synthesis and Characterization of Three-Dimensional 3d&#x2212;3d and
 3d&#x2212;4f Heterometallic Coordination Polymers with High Thermal
 Stability
;
_journal_issue 4
_journal_name_full 'Crystal Growth &amp; Design'
_journal_page_first 1097
_journal_paper_doi 10.1021/cg700740m
_journal_volume 8
_journal_year 2008
_chemical_formula_sum 'C64 H47 Cl0 Li0 Mn1.5 N4 O21 Zn3'
_chemical_formula_weight 1486.64
_chemical_name_systematic
; 
 ? 
;
_space_group_IT_number 2
_symmetry_cell_setting triclinic
_symmetry_space_group_name_Hall '-P 1'
_symmetry_space_group_name_H-M 'P -1'
_atom_sites_solution_hydrogens geom
_atom_sites_solution_primary direct
_atom_sites_solution_secondary difmap
_audit_creation_method SHELXL-97
_cell_angle_alpha 100.01(3)
_cell_angle_beta 93.54(3)
_cell_angle_gamma 106.90(3)
_cell_formula_units_Z 2
_cell_length_a 10.426(2)
_cell_length_b 14.962(3)
_cell_length_c 21.102(4)
_cell_measurement_reflns_used 4843
_cell_measurement_temperature 293(2)
_cell_measurement_theta_max 27.8525
_cell_measurement_theta_min 1.4519
_cell_volume 3079.6(12)
_computing_cell_refinement 'CrystalClear (Rigaku/MSC Inc., 2005)'
_computing_data_collection 'CrystalClear (Rigaku/MSC Inc., 2005)'
_computing_data_reduction 'CrystalClear (Rigaku/MSC Inc., 2005)'
_computing_publication_material 'CrystalStructure 3.7.0'
_computing_structure_refinement 'SHELXL-97 (Sheldrick, 1997)'
_computing_structure_solution 'SHELXS-97 (Sheldrick, 1990)'
_diffrn_ambient_temperature 293(2)
_diffrn_detector_area_resol_mean 7.31
_diffrn_measured_fraction_theta_full 0.994
_diffrn_measured_fraction_theta_max 0.994
_diffrn_measurement_device_type 'riagku saturn'
_diffrn_measurement_method '\w and \f scans'
_diffrn_radiation_monochromator confocal
_diffrn_radiation_source 'rotating anode'
_diffrn_radiation_type MoK\a
_diffrn_radiation_wavelength 0.71073
_diffrn_reflns_av_R_equivalents 0.0624
_diffrn_reflns_av_sigmaI/netI 0.1193
_diffrn_reflns_limit_h_max 8
_diffrn_reflns_limit_h_min -12
_diffrn_reflns_limit_k_max 17
_diffrn_reflns_limit_k_min -17
_diffrn_reflns_limit_l_max 25
_diffrn_reflns_limit_l_min -23
_diffrn_reflns_number 19087
_diffrn_reflns_theta_full 25.01
_diffrn_reflns_theta_max 25.01
_diffrn_reflns_theta_min 1.45
_diffrn_standards_decay_% 0
_diffrn_standards_interval_count 0
_diffrn_standards_interval_time 0
_diffrn_standards_number 0
_exptl_absorpt_coefficient_mu 1.535
_exptl_absorpt_correction_T_max 1.0000
_exptl_absorpt_correction_T_min 0.8209
_exptl_absorpt_correction_type multi-scan
_exptl_absorpt_process_details crystalclear
_exptl_crystal_colour Colorless
_exptl_crystal_density_diffrn 1.603
_exptl_crystal_density_method 'not measured'
_exptl_crystal_description Prism
_exptl_crystal_F_000 1509
_exptl_crystal_size_max 0.24
_exptl_crystal_size_mid 0.20
_exptl_crystal_size_min 0.18
_refine_diff_density_max 0.796
_refine_diff_density_min -1.191
_refine_diff_density_rms 0.108
_refine_ls_extinction_method none
_refine_ls_goodness_of_fit_ref 1.047
_refine_ls_hydrogen_treatment constr
_refine_ls_matrix_type full
_refine_ls_number_parameters 845
_refine_ls_number_reflns 10807
_refine_ls_number_restraints 6
_refine_ls_restrained_S_all 1.049
_refine_ls_R_factor_all 0.1153
_refine_ls_R_factor_gt 0.0687
_refine_ls_shift/su_max 0.002
_refine_ls_shift/su_mean 0.000
_refine_ls_structure_factor_coef Fsqd
_refine_ls_weighting_details 'calc w=1/[\s^2^(Fo^2^)+(0.0681P)^2^+4.6184P] where P=(Fo^2^+2Fc^2^)/3'
_refine_ls_weighting_scheme calc
_refine_ls_wR_factor_gt 0.1487
_refine_ls_wR_factor_ref 0.1824
_reflns_number_gt 6807
_reflns_number_total 10807
_reflns_threshold_expression >2sigma(I)
_cod_data_source_file cg700740m-file002.cif
_cod_data_source_block r70320b
_cod_depositor_comments
;
The following automatic conversions were performed:

'_symmetry_cell_setting' value 'Triclinic' changed to 'triclinic'
according to /home/saulius/struct/CIF-dictionaries/cif_core.dic
dictionary named 'cif_core.dic' version 2.4.1 from
2010-06-29.

'_exptl_absorpt_correction_type' value 'Multi-scan'
changed to 'multi-scan' according to
/home/saulius/struct/CIF-dictionaries/cif_core.dic dictionary named
'cif_core.dic' version 2.4.1 from 2010-06-29.

Automatic conversion script
Id: cif_fix_values 1715 2011-07-08 13:25:40Z adriana 
;
_cod_original_cell_volume 3079.6(10)
_cod_original_sg_symbol_H-M P-1
_cod_original_formula_sum 'C64 H47 Cl0 Li0 Mn1.50 N4 O21 Zn3'
_cod_database_code 4503204

loop_
_symmetry_equiv_pos_as_xyz
'x, y, z'
'-x, -y, -z'

loop_
_atom_site_label
_atom_site_type_symbol
_atom_site_fract_x
_atom_site_fract_y
_atom_site_fract_z
_atom_site_U_iso_or_equiv
_atom_site_adp_type
_atom_site_occupancy
_atom_site_symmetry_multiplicity
_atom_site_calc_flag
_atom_site_refinement_flags
Zn1 Zn 0.58434(8) 0.01513(6) 0.26206(4) 0.0315(2) Uani 1 1 d .
Zn3 Zn 0.82690(8) 0.67666(5) 0.49701(4) 0.0300(2) Uani 1 1 d .
Mn3 Mn 0.76349(9) 0.01221(7) -0.19775(5) 0.0257(2) Uani 1 1 d .
Mn2 Mn 1.0000 0.5000 0.5000 0.0252(3) Uani 1 2 d S
Zn2 Zn 1.00896(9) 0.05120(7) -0.06398(5) 0.0454(3) Uani 1 1 d .
O13 O 0.8602(4) -0.0233(3) -0.0075(2) 0.0356(12) Uani 1 1 d .
O8 O 0.9076(5) 0.9349(3) 0.7846(2) 0.0389(12) Uani 1 1 d .
O7 O 1.0182(5) 0.9264(3) 0.8769(2) 0.0381(12) Uani 1 1 d .
C26 C 0.6214(6) -0.0880(4) -0.0223(3) 0.0248(14) Uani 1 1 d .
O14 O 0.7576(5) -0.0272(4) -0.1012(2) 0.0438(13) Uani 1 1 d .
O6 O 0.8918(5) 0.7026(3) 0.5876(2) 0.0439(13) Uani 1 1 d .
O1 O 0.5843(5) 0.1440(3) 0.2958(3) 0.0460(14) Uani 1 1 d .
O9 O 0.4648(5) -0.0760(4) 0.3041(3) 0.0476(14) Uani 1 1 d .
O5 O 0.9639(5) 0.5765(3) 0.5918(2) 0.0427(13) Uani 1 1 d .
O10 O 0.2583(5) -0.0612(4) 0.2883(3) 0.0430(13) Uani 1 1 d .
O21 O 1.0003(5) 0.1730(4) 0.0105(3) 0.0488(14) Uani 1 1 d .
H21C H 1.0812 0.2096 0.0156 0.059 Uiso 1 1 d R
H21D H 0.9748 0.1613 0.0465 0.059 Uiso 1 1 d R
O15 O 0.5894(5) -0.0305(4) 0.1726(2) 0.0435(13) Uani 1 1 d .
O2 O 0.3964(5) 0.1198(3) 0.2321(3) 0.0484(14) Uani 1 1 d .
O12 O 0.0109(5) -0.3749(4) 0.4630(3) 0.0458(14) Uani 1 1 d .
C16 C 0.9792(7) 0.8998(5) 0.8165(3) 0.0312(16) Uani 1 1 d .
O3 O 0.7866(5) 0.4466(3) 0.4567(3) 0.0453(14) Uani 1 1 d .
N2 N 0.7078(6) 0.7655(4) 0.5025(3) 0.0403(15) Uani 1 1 d .
O4 O 0.6967(5) 0.5633(4) 0.4494(3) 0.0569(17) Uani 1 1 d .
N1 N 0.7566(6) 0.0207(5) 0.3157(3) 0.0407(15) Uani 1 1 d .
C23 C 0.1817(7) -0.2085(5) 0.3660(3) 0.0302(16) Uani 1 1 d .
H23 H 0.1368 -0.1630 0.3743 0.036 Uiso 1 1 calc R
C15 C 0.9701(6) 0.7768(5) 0.7176(3) 0.0293(15) Uani 1 1 d .
H15 H 0.9120 0.8010 0.6956 0.035 Uiso 1 1 calc R
C25 C 0.7520(7) -0.0448(5) -0.0461(3) 0.0303(16) Uani 1 1 d .
C31 C 0.6121(6) -0.0728(5) 0.0426(3) 0.0273(15) Uani 1 1 d .
H31 H 0.6893 -0.0408 0.0716 0.033 Uiso 1 1 calc R
O17 O 1.1258(6) 0.1434(4) -0.1125(3) 0.0546(15) Uani 1 1 d .
C32 C 0.4782(7) -0.0746(5) 0.1377(4) 0.0349(17) Uani 1 1 d .
C9 C 0.9494(7) 0.6541(5) 0.6165(3) 0.0303(16) Uani 1 1 d .
C10 C 1.0049(6) 0.6983(5) 0.6861(3) 0.0298(16) Uani 1 1 d .
C18 C 0.2866(7) -0.1937(5) 0.3286(3) 0.0370(17) Uani 1 1 d .
O18 O 0.9327(5) 0.1396(4) -0.1643(3) 0.0599(17) Uani 1 1 d .
C27 C 0.5059(7) -0.1381(5) -0.0665(3) 0.0348(17) Uani 1 1 d .
H27 H 0.5112 -0.1476 -0.1109 0.042 Uiso 1 1 calc R
C30 C 0.4871(6) -0.1049(5) 0.0663(3) 0.0308(16) Uani 1 1 d .
C14 C 1.0213(7) 0.8182(5) 0.7810(3) 0.0355(17) Uani 1 1 d .
C34 C 1.1377(7) 0.2392(5) -0.1904(4) 0.0394(18) Uani 1 1 d .
C17 C 0.3376(8) -0.1037(5) 0.3046(4) 0.0387(18) Uani 1 1 d .
C1 C 0.4892(7) 0.1703(5) 0.2756(4) 0.0363(17) Uani 1 1 d .
O19 O 1.5521(6) 0.3271(5) -0.1586(4) 0.082(2) Uani 1 1 d .
H19 H 1.6311 0.3572 -0.1450 0.124 Uiso 1 1 calc R
C8 C 0.6996(7) 0.4778(5) 0.4347(4) 0.0366(18) Uani 1 1 d .
C33 C 1.0584(8) 0.1678(5) -0.1534(4) 0.043(2) Uani 1 1 d .
C11 C 1.0943(9) 0.6648(6) 0.7181(4) 0.055(2) Uani 1 1 d .
H11 H 1.1180 0.6130 0.6970 0.066 Uiso 1 1 calc R
C28 C 0.3841(7) -0.1730(5) -0.0430(4) 0.0386(18) Uani 1 1 d .
H28 H 0.3081 -0.2093 -0.0716 0.046 Uiso 1 1 calc R
C39 C 1.2764(7) 0.2683(5) -0.1811(4) 0.0385(18) Uani 1 1 d .
H39 H 1.3205 0.2413 -0.1538 0.046 Uiso 1 1 calc R
C52 C 0.6765(9) 0.8055(7) 0.5583(4) 0.060(3) Uani 1 1 d .
H52 H 0.7089 0.7920 0.5964 0.072 Uiso 1 1 calc R
C29 C 0.3743(7) -0.1543(5) 0.0231(4) 0.0379(18) Uani 1 1 d .
H29 H 0.2910 -0.1754 0.0381 0.045 Uiso 1 1 calc R
C13 C 1.1117(10) 0.7831(7) 0.8128(4) 0.069(3) Uani 1 1 d .
H13 H 1.1469 0.8109 0.8557 0.083 Uiso 1 1 calc R
C43 C 0.9384(7) 0.0058(6) 0.4132(4) 0.0422(19) Uani 1 1 d .
C35 C 1.0733(9) 0.2781(6) -0.2328(4) 0.058(2) Uani 1 1 d .
H35 H 0.9795 0.2588 -0.2399 0.069 Uiso 1 1 calc R
C40 C 1.5038(10) 0.3727(7) -0.1964(5) 0.063(3) Uani 1 1 d .
C22 C 0.1420(7) -0.2910(5) 0.3914(4) 0.0348(17) Uani 1 1 d .
C46 C 0.8036(7) 0.0892(5) 0.3681(4) 0.046(2) Uani 1 1 d .
H46 H 0.7747 0.1430 0.3719 0.055 Uiso 1 1 calc R
C6 C 0.5885(7) 0.4152(5) 0.3840(4) 0.0353(17) Uani 1 1 d .
C21 C 0.2053(9) -0.3601(6) 0.3764(5) 0.061(3) Uani 1 1 d .
H21A H 0.1793 -0.4154 0.3930 0.074 Uiso 1 1 calc R
C38 C 1.3517(8) 0.3373(6) -0.2118(4) 0.050(2) Uani 1 1 d .
O20 O 1.5703(7) 0.4396(5) -0.2184(4) 0.083(2) Uani 1 1 d .
C36 C 1.1481(12) 0.3454(7) -0.2643(5) 0.080(3) Uani 1 1 d .
H36 H 1.1046 0.3701 -0.2935 0.096 Uiso 1 1 calc R
C19 C 0.3504(9) -0.2634(6) 0.3134(5) 0.064(3) Uani 1 1 d .
H19A H 0.4210 -0.2538 0.2879 0.077 Uiso 1 1 calc R
C44 C 1.0279(8) -0.0032(7) 0.4692(4) 0.053(2) Uani 1 1 d .
H44A H 1.0453 -0.0640 0.4587 0.064 Uiso 1 1 calc R
H44B H 1.1137 0.0466 0.4741 0.064 Uiso 1 1 calc R
C49 C 0.5505(8) 0.8871(6) 0.5071(5) 0.049(2) Uani 1 1 d .
C50 C 0.4656(9) 0.9546(6) 0.5092(5) 0.067(3) Uani 1 1 d .
H50A H 0.3827 0.9232 0.4803 0.081 Uiso 1 1 calc R
H50B H 0.4415 0.9679 0.5528 0.081 Uiso 1 1 calc R
C45 C 0.8932(8) 0.0843(6) 0.4171(4) 0.052(2) Uani 1 1 d .
H45 H 0.9234 0.1341 0.4529 0.062 Uiso 1 1 calc R
C51 C 0.5991(10) 0.8656(7) 0.5623(5) 0.065(3) Uani 1 1 d .
H51 H 0.5795 0.8918 0.6024 0.077 Uiso 1 1 calc R
O16 O 0.3651(5) -0.0937(3) 0.1574(2) 0.0384(12) Uani 1 1 d .
C12 C 1.1494(11) 0.7071(8) 0.7812(4) 0.085(4) Uani 1 1 d .
H12 H 1.2112 0.6849 0.8023 0.102 Uiso 1 1 calc R
C48 C 0.5853(10) 0.8502(7) 0.4493(5) 0.078(3) Uani 1 1 d .
H48 H 0.5593 0.8666 0.4110 0.094 Uiso 1 1 calc R
C41 C 0.8057(9) -0.0516(7) 0.3106(5) 0.077(3) Uani 1 1 d .
H41 H 0.7788 -0.0983 0.2729 0.093 Uiso 1 1 calc R
C42 C 0.8937(10) -0.0627(7) 0.3574(5) 0.079(3) Uani 1 1 d .
H42 H 0.9232 -0.1162 0.3514 0.095 Uiso 1 1 calc R
C20 C 0.3070(10) -0.3474(7) 0.3367(5) 0.069(3) Uani 1 1 d U
H20A H 0.3468 -0.3953 0.3256 0.083 Uiso 1 1 calc R
C47 C 0.6610(10) 0.7874(7) 0.4492(5) 0.075(3) Uani 1 1 d .
H47 H 0.6800 0.7591 0.4095 0.090 Uiso 1 1 calc R
C37 C 1.2852(11) 0.3757(7) -0.2529(4) 0.069(3) Uani 1 1 d .
H37 H 1.3345 0.4229 -0.2730 0.082 Uiso 1 1 calc R
C7 C 0.5890(7) 0.3247(5) 0.3545(4) 0.0378(18) Uani 1 1 d .
H7 H 0.6583 0.3019 0.3675 0.045 Uiso 1 1 calc R
C5 C 0.4800(7) 0.4466(5) 0.3645(4) 0.049(2) Uani 1 1 d .
H5 H 0.4756 0.5059 0.3846 0.059 Uiso 1 1 calc R
C4 C 0.3810(8) 0.3905(5) 0.3161(4) 0.054(2) Uani 1 1 d .
H4 H 0.3116 0.4128 0.3025 0.065 Uiso 1 1 calc R
C2 C 0.4880(7) 0.2678(5) 0.3061(3) 0.0328(16) Uani 1 1 d .
C3 C 0.3840(7) 0.3009(5) 0.2876(4) 0.0408(19) Uani 1 1 d .
H3 H 0.3153 0.2626 0.2555 0.049 Uiso 1 1 calc R
O11 O -0.0407(5) -0.2529(3) 0.4395(2) 0.0379(12) Uani 1 1 d .
C24 C 0.0314(7) -0.3076(5) 0.4329(3) 0.0312(16) Uani 1 1 d .
C62 C 1.1106(10) 0.6470(7) 0.1035(5) 0.071(3) Uani 1 1 d .
H62 H 1.1482 0.7119 0.1049 0.086 Uiso 1 1 calc R
C61 C 0.9784(10) 0.6048(7) 0.0759(5) 0.074(3) Uani 1 1 d .
H61 H 0.9305 0.6405 0.0587 0.088 Uiso 1 1 calc R
C60 C 0.9179(10) 0.5086(7) 0.0743(6) 0.071(3) Uani 1 1 d .
N4 N 1.1872(8) 0.6029(6) 0.1278(5) 0.081(3) Uani 1 1 d .
C64 C 1.1300(11) 0.5113(8) 0.1270(7) 0.110(5) Uani 1 1 d .
H64 H 1.1808 0.4779 0.1446 0.132 Uiso 1 1 calc R
C55 C 0.5337(9) 0.3986(6) 0.0768(5) 0.060(3) Uani 1 1 d .
C56 C 0.4516(9) 0.3758(7) 0.1246(5) 0.068(3) Uani 1 1 d .
H56 H 0.4862 0.3947 0.1681 0.081 Uiso 1 1 calc R
C54 C 0.4746(9) 0.3667(6) 0.0144(5) 0.063(3) Uani 1 1 d .
H54 H 0.5254 0.3792 -0.0196 0.076 Uiso 1 1 calc R
C63 C 0.9959(11) 0.4626(8) 0.1006(7) 0.104(5) Uani 1 1 d .
H63 H 0.9600 0.3981 0.1011 0.125 Uiso 1 1 calc R
C59 C 0.7726(10) 0.4555(8) 0.0454(6) 0.087(3) Uani 1 1 d .
H59A H 0.7469 0.4859 0.0118 0.104 Uiso 1 1 calc R
H59B H 0.7657 0.3905 0.0257 0.104 Uiso 1 1 calc R
C53 C 0.3398(9) 0.3162(7) 0.0017(5) 0.065(3) Uani 1 1 d .
H53 H 0.3023 0.2966 -0.0414 0.078 Uiso 1 1 calc R
N3 N 0.2604(7) 0.2935(5) 0.0456(4) 0.065(2) Uani 1 1 d .
C57 C 0.3180(10) 0.3248(7) 0.1060(5) 0.069(3) Uani 1 1 d .
H57 H 0.2638 0.3113 0.1386 0.083 Uiso 1 1 calc R
C58 C 0.6806(10) 0.4547(8) 0.0947(5) 0.085(3) Uani 1 1 d .
H58A H 0.6856 0.5204 0.1116 0.102 Uiso 1 1 calc R
H58B H 0.7150 0.4311 0.1300 0.102 Uiso 1 1 calc R

loop_
_atom_site_aniso_label
_atom_site_aniso_U_11
_atom_site_aniso_U_22
_atom_site_aniso_U_33
_atom_site_aniso_U_23
_atom_site_aniso_U_13
_atom_site_aniso_U_12
Zn1 0.0322(5) 0.0361(5) 0.0246(5) 0.0024(3) 0.0014(3) 0.0105(4)
Zn3 0.0337(5) 0.0271(4) 0.0298(5) 0.0018(3) 0.0016(3) 0.0130(4)
Mn3 0.0257(5) 0.0276(6) 0.0230(6) 0.0045(4) 0.0024(4) 0.0073(4)
Mn2 0.0305(8) 0.0214(7) 0.0243(8) 0.0023(6) 0.0016(6) 0.0103(6)
Zn2 0.0474(6) 0.0489(6) 0.0380(6) 0.0070(4) 0.0085(4) 0.0121(5)
O13 0.021(2) 0.051(3) 0.033(3) 0.009(2) -0.002(2) 0.009(2)
O8 0.052(3) 0.040(3) 0.030(3) -0.001(2) 0.006(2) 0.028(3)
O7 0.050(3) 0.040(3) 0.024(3) -0.004(2) -0.002(2) 0.021(2)
C26 0.029(4) 0.026(3) 0.022(4) 0.005(3) 0.005(3) 0.012(3)
O14 0.044(3) 0.071(4) 0.030(3) 0.029(3) 0.013(2) 0.025(3)
O6 0.063(4) 0.042(3) 0.028(3) -0.001(2) -0.004(2) 0.027(3)
O1 0.042(3) 0.038(3) 0.054(4) -0.005(3) -0.013(3) 0.018(3)
O9 0.042(3) 0.057(4) 0.045(3) 0.027(3) 0.007(2) 0.006(3)
O5 0.068(4) 0.036(3) 0.032(3) 0.008(2) 0.011(3) 0.025(3)
O10 0.047(3) 0.048(3) 0.047(3) 0.024(3) 0.016(2) 0.024(3)
O21 0.046(3) 0.050(3) 0.046(4) 0.002(3) 0.009(3) 0.011(3)
O15 0.034(3) 0.061(3) 0.026(3) -0.005(2) 0.008(2) 0.007(3)
O2 0.051(3) 0.036(3) 0.043(3) 0.000(2) -0.014(3) -0.001(3)
O12 0.059(3) 0.042(3) 0.051(4) 0.026(3) 0.027(3) 0.025(3)
C16 0.039(4) 0.034(4) 0.022(4) -0.007(3) 0.004(3) 0.020(3)
O3 0.036(3) 0.033(3) 0.058(4) -0.005(2) -0.014(3) 0.009(2)
N2 0.048(4) 0.036(4) 0.045(4) 0.011(3) 0.008(3) 0.024(3)
O4 0.047(3) 0.029(3) 0.084(5) -0.016(3) -0.018(3) 0.016(3)
N1 0.041(4) 0.055(4) 0.029(4) 0.003(3) 0.002(3) 0.022(3)
C23 0.043(4) 0.024(4) 0.028(4) 0.003(3) 0.005(3) 0.018(3)
C15 0.029(4) 0.031(4) 0.025(4) 0.003(3) 0.002(3) 0.007(3)
C25 0.032(4) 0.028(4) 0.028(4) 0.001(3) 0.005(3) 0.007(3)
C31 0.021(3) 0.033(4) 0.024(4) -0.001(3) 0.000(3) 0.006(3)
O17 0.055(4) 0.055(4) 0.048(4) 0.019(3) 0.016(3) 0.002(3)
C32 0.042(4) 0.035(4) 0.034(4) 0.009(3) 0.019(3) 0.018(4)
C9 0.038(4) 0.027(4) 0.023(4) -0.001(3) 0.004(3) 0.008(3)
C10 0.030(4) 0.039(4) 0.024(4) 0.006(3) 0.004(3) 0.017(3)
C18 0.048(5) 0.043(4) 0.024(4) 0.008(3) 0.006(3) 0.020(4)
O18 0.037(3) 0.036(3) 0.091(5) -0.009(3) 0.019(3) -0.002(3)
C27 0.036(4) 0.038(4) 0.025(4) -0.001(3) -0.005(3) 0.010(3)
C30 0.026(4) 0.036(4) 0.032(4) 0.007(3) 0.005(3) 0.011(3)
C14 0.037(4) 0.043(4) 0.030(4) 0.000(3) 0.004(3) 0.023(3)
C34 0.044(5) 0.036(4) 0.029(4) -0.001(3) 0.004(3) 0.003(4)
C17 0.058(5) 0.034(4) 0.029(4) 0.014(3) 0.014(4) 0.016(4)
C1 0.033(4) 0.034(4) 0.034(4) 0.005(3) 0.001(3) 0.000(3)
O19 0.044(4) 0.092(5) 0.104(6) 0.036(5) 0.022(4) -0.003(4)
C8 0.028(4) 0.031(4) 0.043(5) -0.003(3) -0.006(3) 0.006(3)
C33 0.040(5) 0.027(4) 0.049(5) -0.004(4) 0.010(4) -0.002(4)
C11 0.086(7) 0.060(5) 0.037(5) 0.006(4) 0.003(4) 0.051(5)
C28 0.025(4) 0.044(5) 0.037(5) 0.001(4) -0.003(3) 0.002(3)
C39 0.044(5) 0.031(4) 0.032(4) -0.003(3) 0.010(3) 0.003(3)
C52 0.083(7) 0.088(7) 0.044(6) 0.034(5) 0.036(5) 0.061(6)
C29 0.029(4) 0.037(4) 0.046(5) 0.003(3) 0.009(3) 0.009(3)
C13 0.098(8) 0.085(7) 0.035(5) -0.013(5) -0.016(5) 0.066(6)
C43 0.039(4) 0.051(5) 0.038(5) 0.006(4) 0.000(3) 0.018(4)
C35 0.050(5) 0.065(6) 0.050(6) 0.006(5) -0.005(4) 0.008(5)
C40 0.064(6) 0.057(6) 0.060(7) -0.004(5) 0.033(5) 0.008(5)
C22 0.041(4) 0.031(4) 0.035(4) 0.009(3) 0.013(3) 0.013(3)
C46 0.043(5) 0.035(4) 0.060(6) 0.015(4) -0.005(4) 0.012(4)
C6 0.027(4) 0.028(4) 0.042(5) -0.002(3) -0.003(3) 0.001(3)
C21 0.070(6) 0.047(5) 0.091(8) 0.040(5) 0.053(5) 0.033(5)
C38 0.054(5) 0.037(5) 0.047(5) 0.001(4) 0.019(4) -0.004(4)
O20 0.072(5) 0.057(4) 0.111(6) 0.019(4) 0.054(4) -0.004(3)
C36 0.102(9) 0.079(7) 0.053(7) 0.038(6) -0.016(6) 0.008(6)
C19 0.080(7) 0.057(6) 0.084(8) 0.036(5) 0.057(6) 0.043(5)
C44 0.046(5) 0.069(6) 0.048(5) 0.013(5) -0.006(4) 0.024(4)
C49 0.049(5) 0.050(5) 0.063(6) 0.017(4) 0.016(4) 0.031(4)
C50 0.070(7) 0.059(6) 0.098(8) 0.022(6) 0.018(5) 0.053(5)
C45 0.064(6) 0.041(5) 0.043(5) 0.004(4) -0.024(4) 0.013(4)
C51 0.100(7) 0.079(7) 0.053(6) 0.037(5) 0.044(5) 0.066(6)
O16 0.041(3) 0.043(3) 0.038(3) 0.009(2) 0.020(2) 0.021(2)
C12 0.119(9) 0.121(9) 0.039(6) -0.010(6) -0.025(6) 0.096(8)
C48 0.104(8) 0.085(7) 0.059(7) 0.002(6) -0.022(6) 0.064(7)
C41 0.081(7) 0.099(8) 0.053(6) -0.037(5) -0.029(5) 0.067(6)
C42 0.099(8) 0.084(7) 0.064(7) -0.018(6) -0.021(6) 0.071(6)
C20 0.081(5) 0.063(4) 0.080(5) 0.018(4) 0.036(4) 0.039(4)
C47 0.109(8) 0.080(7) 0.046(6) -0.020(5) -0.029(5) 0.071(6)
C37 0.090(8) 0.069(6) 0.030(5) 0.020(5) 0.007(5) -0.007(6)
C7 0.031(4) 0.035(4) 0.040(5) 0.003(3) -0.008(3) 0.003(3)
C5 0.044(5) 0.029(4) 0.075(6) 0.010(4) -0.010(4) 0.014(4)
C4 0.044(5) 0.039(5) 0.071(6) -0.005(4) -0.022(4) 0.014(4)
C2 0.033(4) 0.028(4) 0.034(4) 0.009(3) -0.001(3) 0.003(3)
C3 0.036(4) 0.032(4) 0.045(5) 0.006(3) -0.014(3) 0.001(3)
O11 0.045(3) 0.035(3) 0.044(3) 0.017(2) 0.012(2) 0.021(2)
C24 0.039(4) 0.024(4) 0.030(4) 0.008(3) -0.001(3) 0.009(3)
C62 0.067(7) 0.057(6) 0.086(8) 0.001(6) 0.036(6) 0.014(6)
C61 0.064(7) 0.065(7) 0.089(8) 0.012(6) 0.017(6) 0.016(6)
C60 0.054(6) 0.061(7) 0.096(9) 0.010(6) 0.016(5) 0.017(5)
N4 0.049(5) 0.072(6) 0.120(9) 0.015(6) 0.025(5) 0.014(5)
C64 0.063(8) 0.074(8) 0.199(16) 0.061(9) 0.009(8) 0.012(6)
C55 0.051(6) 0.059(6) 0.059(6) -0.009(5) -0.003(5) 0.014(5)
C56 0.055(6) 0.082(7) 0.051(6) -0.010(5) 0.002(5) 0.013(5)
C54 0.058(6) 0.068(6) 0.054(6) 0.015(5) 0.006(5) 0.004(5)
C63 0.062(7) 0.063(7) 0.185(15) 0.036(8) 0.010(8) 0.010(6)
C59 0.065(7) 0.091(8) 0.090(9) 0.018(7) 0.010(6) 0.003(6)
C53 0.059(6) 0.065(6) 0.062(7) 0.002(5) -0.001(5) 0.011(5)
N3 0.054(5) 0.061(5) 0.069(6) 0.001(4) 0.004(4) 0.009(4)
C57 0.073(7) 0.068(7) 0.068(7) 0.005(5) 0.025(6) 0.025(6)
C58 0.063(7) 0.095(8) 0.075(8) -0.011(6) 0.004(6) 0.009(6)

loop_
_atom_type_symbol
_atom_type_description
_atom_type_scat_dispersion_real
_atom_type_scat_dispersion_imag
_atom_type_scat_source
C C 0.0033 0.0016 'International Tables Vol C Tables 4.2.6.8 and 6.1.1.4'
H H 0.0000 0.0000 'International Tables Vol C Tables 4.2.6.8 and 6.1.1.4'
Cl Cl 0.1484 0.1585 'International Tables Vol C Tables 4.2.6.8 and 6.1.1.4'
Li Li -0.0003 0.0001 'International Tables Vol C Tables 4.2.6.8 and 6.1.1.4'
Mn Mn 0.3368 0.7283 'International Tables Vol C Tables 4.2.6.8 and 6.1.1.4'
N N 0.0061 0.0033 'International Tables Vol C Tables 4.2.6.8 and 6.1.1.4'
O O 0.0106 0.0060 'International Tables Vol C Tables 4.2.6.8 and 6.1.1.4'
Zn Zn 0.2839 1.4301 'International Tables Vol C Tables 4.2.6.8 and 6.1.1.4'

loop_
_geom_angle_atom_site_label_1
_geom_angle_atom_site_label_2
_geom_angle_atom_site_label_3
_geom_angle
_geom_angle_site_symmetry_1
_geom_angle_site_symmetry_3
O15 Zn1 O1 122.5(2) . .
O15 Zn1 O9 114.4(2) . .
O1 Zn1 O9 111.4(2) . .
O15 Zn1 N1 110.8(2) . .
O1 Zn1 N1 97.4(2) . .
O9 Zn1 N1 95.3(2) . .
O4 Zn3 O6 126.5(3) . .
O4 Zn3 N2 98.4(2) . .
O6 Zn3 N2 97.7(2) . .
O4 Zn3 O11 112.9(2) . 1_665
O6 Zn3 O11 115.6(2) . 1_665
N2 Zn3 O11 96.1(2) . 1_665
O4 Zn3 O12 92.8(2) . 1_665
O6 Zn3 O12 94.1(2) . 1_665
N2 Zn3 O12 154.1(2) . 1_665
O11 Zn3 O12 58.04(17) 1_665 1_665
O4 Zn3 C24 103.3(2) . 1_665
O6 Zn3 C24 107.9(2) . 1_665
N2 Zn3 C24 125.1(2) . 1_665
O11 Zn3 C24 29.02(19) 1_665 1_665
O12 Zn3 C24 29.07(18) 1_665 1_665
O2 Mn3 O8 88.7(2) 2_655 1_544
O2 Mn3 O18 176.5(2) 2_655 .
O8 Mn3 O18 87.8(2) 1_544 .
O2 Mn3 O16 96.0(2) 2_655 2_655
O8 Mn3 O16 167.22(19) 1_544 2_655
O18 Mn3 O16 87.4(2) . 2_655
O2 Mn3 O10 92.8(2) 2_655 2_655
O8 Mn3 O10 102.69(19) 1_544 2_655
O18 Mn3 O10 88.1(2) . 2_655
O16 Mn3 O10 88.96(19) 2_655 2_655
O2 Mn3 O14 86.4(2) 2_655 .
O8 Mn3 O14 87.04(19) 1_544 .
O18 Mn3 O14 93.4(2) . .
O16 Mn3 O14 81.44(19) 2_655 .
O10 Mn3 O14 170.22(19) 2_655 .
O12 Mn2 O12 180.0(3) 2_656 1_665
O12 Mn2 O5 93.05(19) 2_656 .
O12 Mn2 O5 86.95(19) 1_665 .
O12 Mn2 O5 86.95(19) 2_656 2_766
O12 Mn2 O5 93.05(19) 1_665 2_766
O5 Mn2 O5 179.997(2) . 2_766
O12 Mn2 O3 86.5(2) 2_656 2_766
O12 Mn2 O3 93.5(2) 1_665 2_766
O5 Mn2 O3 84.1(2) . 2_766
O5 Mn2 O3 95.9(2) 2_766 2_766
O12 Mn2 O3 93.5(2) 2_656 .
O12 Mn2 O3 86.5(2) 1_665 .
O5 Mn2 O3 95.9(2) . .
O5 Mn2 O3 84.1(2) 2_766 .
O3 Mn2 O3 179.997(2) 2_766 .
O17 Zn2 O7 96.7(2) . 1_544
O17 Zn2 O13 107.7(2) . 2_755
O7 Zn2 O13 86.44(19) 1_544 2_755
O17 Zn2 O13 167.0(2) . .
O7 Zn2 O13 94.37(19) 1_544 .
O13 Zn2 O13 79.85(17) 2_755 .
O17 Zn2 O21 89.9(2) . .
O7 Zn2 O21 171.7(2) 1_544 .
O13 Zn2 O21 86.82(19) 2_755 .
O13 Zn2 O21 79.75(19) . .
O17 Zn2 O14 121.1(2) . .
O7 Zn2 O14 81.13(18) 1_544 .
O13 Zn2 O14 130.61(17) 2_755 .
O13 Zn2 O14 54.02(16) . .
O21 Zn2 O14 99.75(18) . .
O17 Zn2 Zn2 146.80(18) . 2_755
O7 Zn2 Zn2 90.57(14) 1_544 2_755
O13 Zn2 Zn2 40.30(12) 2_755 2_755
O13 Zn2 Zn2 39.55(12) . 2_755
O21 Zn2 Zn2 81.21(15) . 2_755
O14 Zn2 Zn2 92.00(12) . 2_755
C25 O13 Zn2 153.3(5) . 2_755
C25 O13 Zn2 101.2(4) . .
Zn2 O13 Zn2 100.15(17) 2_755 .
C16 O8 Mn3 138.0(5) . 1_566
C16 O7 Zn2 126.0(4) . 1_566
C31 C26 C27 120.1(6) . .
C31 C26 C25 119.5(6) . .
C27 C26 C25 120.2(6) . .
C25 O14 Mn3 176.4(5) . .
C25 O14 Zn2 84.8(4) . .
Mn3 O14 Zn2 95.65(17) . .
C9 O6 Zn3 126.9(5) . .
C1 O1 Zn1 118.5(5) . .
C17 O9 Zn1 133.2(5) . .
C9 O5 Mn2 141.1(5) . .
C17 O10 Mn3 128.1(5) . 2_655
Zn2 O21 H21C 102.0 . .
Zn2 O21 H21D 117.6 . .
H21C O21 H21D 111.1 . .
C32 O15 Zn1 117.8(4) . .
C1 O2 Mn3 148.4(5) . 2_655
C24 O12 Mn2 168.2(5) . 1_445
C24 O12 Zn3 84.2(4) . 1_445
Mn2 O12 Zn3 106.8(2) 1_445 1_445
O8 C16 O7 125.4(6) . .
O8 C16 C14 117.9(6) . .
O7 C16 C14 116.7(6) . .
C8 O3 Mn2 138.8(5) . .
C52 N2 C47 116.6(7) . .
C52 N2 Zn3 122.9(6) . .
C47 N2 Zn3 120.4(6) . .
C8 O4 Zn3 131.7(5) . .
C41 N1 C46 116.5(7) . .
C41 N1 Zn1 122.8(6) . .
C46 N1 Zn1 118.7(5) . .
C18 C23 C22 120.5(6) . .
C18 C23 H23 119.7 . .
C22 C23 H23 119.7 . .
C14 C15 C10 120.3(6) . .
C14 C15 H15 119.9 . .
C10 C15 H15 119.9 . .
O14 C25 O13 119.8(6) . .
O14 C25 C26 121.9(6) . .
O13 C25 C26 118.3(6) . .
C26 C31 C30 120.8(6) . .
C26 C31 H31 119.6 . .
C30 C31 H31 119.6 . .
C33 O17 Zn2 112.7(5) . .
O16 C32 O15 125.5(7) . .
O16 C32 C30 118.7(7) . .
O15 C32 C30 115.8(6) . .
O5 C9 O6 125.5(6) . .
O5 C9 C10 119.6(6) . .
O6 C9 C10 114.9(6) . .
C11 C10 C15 119.7(7) . .
C11 C10 C9 120.4(7) . .
C15 C10 C9 119.9(6) . .
C23 C18 C19 120.2(7) . .
C23 C18 C17 121.9(7) . .
C19 C18 C17 118.0(7) . .
C33 O18 Mn3 142.0(5) . .
C28 C27 C26 118.9(7) . .
C28 C27 H27 120.5 . .
C26 C27 H27 120.5 . .
C29 C30 C31 119.0(7) . .
C29 C30 C32 121.9(6) . .
C31 C30 C32 118.8(6) . .
C15 C14 C13 119.3(7) . .
C15 C14 C16 120.8(6) . .
C13 C14 C16 119.9(7) . .
C39 C34 C35 118.8(7) . .
C39 C34 C33 119.9(7) . .
C35 C34 C33 121.3(7) . .
O10 C17 O9 125.7(7) . .
O10 C17 C18 120.4(7) . .
O9 C17 C18 113.9(7) . .
O1 C1 O2 123.8(7) . .
O1 C1 C2 116.7(6) . .
O2 C1 C2 119.5(7) . .
C40 O19 H19 109.5 . .
O3 C8 O4 125.7(6) . .
O3 C8 C6 120.6(6) . .
O4 C8 C6 113.6(6) . .
O17 C33 O18 124.9(8) . .
O17 C33 C34 116.2(7) . .
O18 C33 C34 118.9(8) . .
C10 C11 C12 120.8(8) . .
C10 C11 H11 119.6 . .
C12 C11 H11 119.6 . .
C27 C28 C29 120.6(6) . .
C27 C28 H28 119.7 . .
C29 C28 H28 119.7 . .
C34 C39 C38 121.2(8) . .
C34 C39 H39 119.4 . .
C38 C39 H39 119.4 . .
N2 C52 C51 123.2(8) . .
N2 C52 H52 118.4 . .
C51 C52 H52 118.4 . .
C30 C29 C28 120.4(7) . .
C30 C29 H29 119.8 . .
C28 C29 H29 119.8 . .
C12 C13 C14 120.6(8) . .
C12 C13 H13 119.7 . .
C14 C13 H13 119.7 . .
C42 C43 C45 116.2(8) . .
C42 C43 C44 123.4(8) . .
C45 C43 C44 120.3(7) . .
C36 C35 C34 120.1(8) . .
C36 C35 H35 119.9 . .
C34 C35 H35 119.9 . .
O20 C40 O19 125.6(10) . .
O20 C40 C38 120.1(11) . .
O19 C40 C38 114.4(8) . .
C21 C22 C23 119.3(7) . .
C21 C22 C24 119.1(6) . .
C23 C22 C24 121.6(6) . .
N1 C46 C45 122.9(8) . .
N1 C46 H46 118.5 . .
C45 C46 H46 118.5 . .
C7 C6 C5 118.0(6) . .
C7 C6 C8 121.2(6) . .
C5 C6 C8 120.8(7) . .
C20 C21 C22 120.4(8) . .
C20 C21 H21A 119.8 . .
C22 C21 H21A 119.8 . .
C37 C38 C39 118.8(8) . .
C37 C38 C40 121.6(8) . .
C39 C38 C40 119.5(9) . .
C37 C36 C35 120.2(9) . .
C37 C36 H36 119.9 . .
C35 C36 H36 119.9 . .
C20 C19 C18 119.2(8) . .
C20 C19 H19A 120.4 . .
C18 C19 H19A 120.4 . .
C44 C44 C43 114.5(9) 2_756 .
C44 C44 H44A 108.6 2_756 .
C43 C44 H44A 108.6 . .
C44 C44 H44B 108.6 2_756 .
C43 C44 H44B 108.6 . .
H44A C44 H44B 107.6 . .
C48 C49 C51 118.4(8) . .
C48 C49 C50 119.8(9) . .
C51 C49 C50 121.7(8) . .
C50 C50 C49 113.5(9) 2_676 .
C50 C50 H50A 108.9 2_676 .
C49 C50 H50A 108.9 . .
C50 C50 H50B 108.9 2_676 .
C49 C50 H50B 108.9 . .
H50A C50 H50B 107.7 . .
C46 C45 C43 120.3(8) . .
C46 C45 H45 119.8 . .
C43 C45 H45 119.8 . .
C49 C51 C52 119.8(8) . .
C49 C51 H51 120.1 . .
C52 C51 H51 120.1 . .
C32 O16 Mn3 135.8(5) . 2_655
C11 C12 C13 119.3(8) . .
C11 C12 H12 120.3 . .
C13 C12 H12 120.3 . .
C49 C48 C47 118.0(9) . .
C49 C48 H48 121.0 . .
C47 C48 H48 121.0 . .
N1 C41 C42 124.2(8) . .
N1 C41 H41 117.9 . .
C42 C41 H41 117.9 . .
C41 C42 C43 119.7(8) . .
C41 C42 H42 120.2 . .
C43 C42 H42 120.2 . .
C21 C20 C19 120.3(8) . .
C21 C20 H20A 119.8 . .
C19 C20 H20A 119.8 . .
N2 C47 C48 123.8(9) . .
N2 C47 H47 118.1 . .
C48 C47 H47 118.1 . .
C36 C37 C38 120.8(8) . .
C36 C37 H37 119.6 . .
C38 C37 H37 119.6 . .
C2 C7 C6 121.1(7) . .
C2 C7 H7 119.4 . .
C6 C7 H7 119.4 . .
C4 C5 C6 120.6(7) . .
C4 C5 H5 119.7 . .
C6 C5 H5 119.7 . .
C5 C4 C3 120.2(7) . .
C5 C4 H4 119.9 . .
C3 C4 H4 119.9 . .
C3 C2 C7 119.5(7) . .
C3 C2 C1 120.1(6) . .
C7 C2 C1 120.4(7) . .
C2 C3 C4 120.5(7) . .
C2 C3 H3 119.7 . .
C4 C3 H3 119.7 . .
C24 O11 Zn3 98.0(4) . 1_445
O12 C24 O11 119.6(7) . .
O12 C24 C22 120.3(6) . .
O11 C24 C22 120.2(6) . .
O12 C24 Zn3 66.7(4) . 1_445
O11 C24 Zn3 53.0(3) . 1_445
C22 C24 Zn3 172.7(5) . 1_445
N4 C62 C61 125.1(10) . .
N4 C62 H62 117.4 . .
C61 C62 H62 117.4 . .
C62 C61 C60 119.1(10) . .
C62 C61 H61 120.5 . .
C60 C61 H61 120.5 . .
C63 C60 C61 116.2(10) . .
C63 C60 C59 120.6(10) . .
C61 C60 C59 123.2(10) . .
C62 N4 C64 116.2(9) . .
N4 C64 C63 122.8(11) . .
N4 C64 H64 118.6 . .
C63 C64 H64 118.6 . .
C54 C55 C56 116.5(9) . .
C54 C55 C58 123.0(9) . .
C56 C55 C58 120.5(9) . .
C57 C56 C55 118.4(9) . .
C57 C56 H56 120.8 . .
C55 C56 H56 120.8 . .
C55 C54 C53 119.8(9) . .
C55 C54 H54 120.1 . .
C53 C54 H54 120.1 . .
C60 C63 C64 120.7(10) . .
C60 C63 H63 119.7 . .
C64 C63 H63 119.7 . .
C58 C59 C60 111.3(10) . .
C58 C59 H59A 109.4 . .
C60 C59 H59A 109.4 . .
C58 C59 H59B 109.4 . .
C60 C59 H59B 109.4 . .
H59A C59 H59B 108.0 . .
N3 C53 C54 125.0(10) . .
N3 C53 H53 117.5 . .
C54 C53 H53 117.5 . .
C53 N3 C57 115.0(8) . .
N3 C57 C56 125.2(9) . .
N3 C57 H57 117.4 . .
C56 C57 H57 117.4 . .
C59 C58 C55 119.4(9) . .
C59 C58 H58A 107.5 . .
C55 C58 H58A 107.5 . .
C59 C58 H58B 107.5 . .
C55 C58 H58B 107.5 . .
H58A C58 H58B 107.0 . .

loop_
_geom_bond_atom_site_label_1
_geom_bond_atom_site_label_2
_geom_bond_distance
_geom_bond_site_symmetry_2
Zn1 O15 1.902(5) .
Zn1 O1 1.936(5) .
Zn1 O9 1.942(5) .
Zn1 N1 2.035(6) .
Zn3 O4 1.905(5) .
Zn3 O6 1.922(5) .
Zn3 N2 2.061(6) .
Zn3 O11 2.072(5) 1_665
Zn3 O12 2.373(5) 1_665
Zn3 C24 2.570(7) 1_665
Mn3 O2 2.155(5) 2_655
Mn3 O8 2.159(5) 1_544
Mn3 O18 2.160(5) .
Mn3 O16 2.178(5) 2_655
Mn3 O10 2.185(5) 2_655
Mn3 O14 2.217(5) .
Mn2 O12 2.126(5) 2_656
Mn2 O12 2.126(5) 1_665
Mn2 O5 2.185(5) .
Mn2 O5 2.185(5) 2_766
Mn2 O3 2.211(5) 2_766
Mn2 O3 2.211(5) .
Zn2 O17 2.027(5) .
Zn2 O7 2.089(5) 1_544
Zn2 O13 2.146(5) 2_755
Zn2 O13 2.180(5) .
Zn2 O21 2.217(5) .
Zn2 O14 2.549(5) .
Zn2 Zn2 3.318(2) 2_755
O13 C25 1.275(8) .
O13 Zn2 2.146(5) 2_755
O8 C16 1.255(8) .
O8 Mn3 2.159(5) 1_566
O7 C16 1.271(8) .
O7 Zn2 2.089(5) 1_566
C26 C31 1.364(9) .
C26 C27 1.406(9) .
C26 C25 1.487(9) .
O14 C25 1.236(8) .
O6 C9 1.273(8) .
O1 C1 1.247(8) .
O9 C17 1.270(9) .
O5 C9 1.242(8) .
O10 C17 1.246(9) .
O10 Mn3 2.185(5) 2_655
O21 H21C 0.8500 .
O21 H21D 0.8500 .
O15 C32 1.266(8) .
O2 C1 1.254(8) .
O2 Mn3 2.155(5) 2_655
O12 C24 1.255(8) .
O12 Mn2 2.126(5) 1_445
O12 Zn3 2.373(5) 1_445
C16 C14 1.510(9) .
O3 C8 1.235(8) .
N2 C52 1.328(10) .
N2 C47 1.328(10) .
O4 C8 1.273(8) .
N1 C41 1.317(10) .
N1 C46 1.327(10) .
C23 C18 1.376(9) .
C23 C22 1.395(9) .
C23 H23 0.9300 .
C15 C14 1.374(9) .
C15 C10 1.399(9) .
C15 H15 0.9300 .
C31 C30 1.407(9) .
C31 H31 0.9300 .
O17 C33 1.247(9) .
C32 O16 1.245(8) .
C32 C30 1.513(10) .
C9 C10 1.504(9) .
C10 C11 1.374(10) .
C18 C19 1.394(10) .
C18 C17 1.487(10) .
O18 C33 1.248(9) .
C27 C28 1.384(9) .
C27 H27 0.9300 .
C30 C29 1.374(9) .
C14 C13 1.396(10) .
C34 C39 1.374(10) .
C34 C35 1.386(11) .
C34 C33 1.514(10) .
C1 C2 1.493(10) .
O19 C40 1.301(12) .
O19 H19 0.8200 .
C8 C6 1.494(9) .
C11 C12 1.379(11) .
C11 H11 0.9300 .
C28 C29 1.389(10) .
C28 H28 0.9300 .
C39 C38 1.388(10) .
C39 H39 0.9300 .
C52 C51 1.368(11) .
C52 H52 0.9300 .
C29 H29 0.9300 .
C13 C12 1.386(12) .
C13 H13 0.9300 .
C43 C42 1.375(11) .
C43 C45 1.379(11) .
C43 C44 1.508(10) .
C35 C36 1.381(12) .
C35 H35 0.9300 .
C40 O20 1.223(10) .
C40 C38 1.513(12) .
C22 C21 1.383(10) .
C22 C24 1.481(10) .
C46 C45 1.375(10) .
C46 H46 0.9300 .
C6 C7 1.391(10) .
C6 C5 1.410(10) .
C21 C20 1.381(11) .
C21 H21A 0.9300 .
C38 C37 1.375(13) .
C36 C37 1.359(13) .
C36 H36 0.9300 .
C19 C20 1.394(12) .
C19 H19A 0.9300 .
C44 C44 1.457(16) 2_756
C44 H44A 0.9700 .
C44 H44B 0.9700 .
C49 C48 1.366(13) .
C49 C51 1.365(12) .
C49 C50 1.521(10) .
C50 C50 1.470(16) 2_676
C50 H50A 0.9700 .
C50 H50B 0.9700 .
C45 H45 0.9300 .
C51 H51 0.9300 .
O16 Mn3 2.178(5) 2_655
C12 H12 0.9300 .
C48 C47 1.392(12) .
C48 H48 0.9300 .
C41 C42 1.370(12) .
C41 H41 0.9300 .
C42 H42 0.9300 .
C20 H20A 0.9300 .
C47 H47 0.9300 .
C37 H37 0.9300 .
C7 C2 1.385(9) .
C7 H7 0.9300 .
C5 C4 1.372(10) .
C5 H5 0.9300 .
C4 C3 1.380(10) .
C4 H4 0.9300 .
C2 C3 1.379(10) .
C3 H3 0.9300 .
O11 C24 1.259(8) .
O11 Zn3 2.072(5) 1_445
C24 Zn3 2.570(7) 1_445
C62 N4 1.308(13) .
C62 C61 1.380(13) .
C62 H62 0.9300 .
C61 C60 1.388(13) .
C61 H61 0.9300 .
C60 C63 1.359(14) .
C60 C59 1.521(13) .
N4 C64 1.322(12) .
C64 C63 1.402(15) .
C64 H64 0.9300 .
C55 C54 1.362(12) .
C55 C56 1.385(13) .
C55 C58 1.505(12) .
C56 C57 1.374(12) .
C56 H56 0.9300 .
C54 C53 1.372(12) .
C54 H54 0.9300 .
C63 H63 0.9300 .
C59 C58 1.456(14) .
C59 H59A 0.9700 .
C59 H59B 0.9700 .
C53 N3 1.303(11) .
C53 H53 0.9300 .
N3 C57 1.318(12) .
C57 H57 0.9300 .
C58 H58A 0.9700 .
C58 H58B 0.9700 .

loop_
_geom_torsion_atom_site_label_1
_geom_torsion_atom_site_label_2
_geom_torsion_atom_site_label_3
_geom_torsion_atom_site_label_4
_geom_torsion
_geom_torsion_site_symmetry_1
_geom_torsion_site_symmetry_4
O17 Zn2 O13 C25 69.6(11) . .
O7 Zn2 O13 C25 -78.3(4) 1_544 .
O13 Zn2 O13 C25 -163.9(5) 2_755 .
O21 Zn2 O13 C25 107.6(4) . .
O14 Zn2 O13 C25 -2.6(4) . .
Zn2 Zn2 O13 C25 -163.9(5) 2_755 .
O17 Zn2 O13 Zn2 -126.6(9) . 2_755
O7 Zn2 O13 Zn2 85.6(2) 1_544 2_755
O13 Zn2 O13 Zn2 0.0 2_755 2_755
O21 Zn2 O13 Zn2 -88.6(2) . 2_755
O14 Zn2 O13 Zn2 161.3(3) . 2_755
O2 Mn3 O14 C25 -115(8) 2_655 .
O8 Mn3 O14 C25 156(8) 1_544 .
O18 Mn3 O14 C25 68(8) . .
O16 Mn3 O14 C25 -19(8) 2_655 .
O10 Mn3 O14 C25 -30(8) 2_655 .
O2 Mn3 O14 Zn2 147.5(2) 2_655 .
O8 Mn3 O14 Zn2 58.60(19) 1_544 .
O18 Mn3 O14 Zn2 -29.0(2) . .
O16 Mn3 O14 Zn2 -115.8(2) 2_655 .
O10 Mn3 O14 Zn2 -127.1(11) 2_655 .
O17 Zn2 O14 C25 -162.9(4) . .
O7 Zn2 O14 C25 104.7(4) 1_544 .
O13 Zn2 O14 C25 27.2(5) 2_755 .
O13 Zn2 O14 C25 2.6(4) . .
O21 Zn2 O14 C25 -67.0(4) . .
Zn2 Zn2 O14 C25 14.4(4) 2_755 .
O17 Zn2 O14 Mn3 13.6(3) . .
O7 Zn2 O14 Mn3 -78.9(2) 1_544 .
O13 Zn2 O14 Mn3 -156.39(19) 2_755 .
O13 Zn2 O14 Mn3 179.0(3) . .
O21 Zn2 O14 Mn3 109.4(2) . .
Zn2 Zn2 O14 Mn3 -169.17(16) 2_755 .
O4 Zn3 O6 C9 58.2(7) . .
N2 Zn3 O6 C9 164.8(6) . .
O11 Zn3 O6 C9 -94.7(6) 1_665 .
O12 Zn3 O6 C9 -38.3(6) 1_665 .
C24 Zn3 O6 C9 -64.5(6) 1_665 .
O15 Zn1 O1 C1 61.1(6) . .
O9 Zn1 O1 C1 -79.8(6) . .
N1 Zn1 O1 C1 -178.4(6) . .
O15 Zn1 O9 C17 -78.0(7) . .
O1 Zn1 O9 C17 66.2(7) . .
N1 Zn1 O9 C17 166.3(7) . .
O12 Mn2 O5 C9 -177.7(8) 2_656 .
O12 Mn2 O5 C9 2.3(8) 1_665 .
O5 Mn2 O5 C9 -14(13) 2_766 .
O3 Mn2 O5 C9 96.2(8) 2_766 .
O3 Mn2 O5 C9 -83.8(8) . .
O1 Zn1 O15 C32 -94.8(6) . .
O9 Zn1 O15 C32 45.0(6) . .
N1 Zn1 O15 C32 151.3(5) . .
Mn3 O8 C16 O7 -23.9(12) 1_566 .
Mn3 O8 C16 C14 155.0(5) 1_566 .
Zn2 O7 C16 O8 -13.3(10) 1_566 .
Zn2 O7 C16 C14 167.8(5) 1_566 .
O12 Mn2 O3 C8 164.5(8) 2_656 .
O12 Mn2 O3 C8 -15.5(8) 1_665 .
O5 Mn2 O3 C8 71.1(8) . .
O5 Mn2 O3 C8 -108.9(8) 2_766 .
O3 Mn2 O3 C8 -84(10) 2_766 .
O4 Zn3 N2 C52 116.8(7) . .
O6 Zn3 N2 C52 -12.0(7) . .
O11 Zn3 N2 C52 -128.9(7) 1_665 .
O12 Zn3 N2 C52 -128.5(7) 1_665 .
C24 Zn3 N2 C52 -130.3(7) 1_665 .
O4 Zn3 N2 C47 -64.9(7) . .
O6 Zn3 N2 C47 166.3(7) . .
O11 Zn3 N2 C47 49.3(7) 1_665 .
O12 Zn3 N2 C47 49.8(10) 1_665 .
C24 Zn3 N2 C47 48.0(8) 1_665 .
O6 Zn3 O4 C8 -65.8(8) . .
N2 Zn3 O4 C8 -172.0(8) . .
O11 Zn3 O4 C8 87.8(8) 1_665 .
O12 Zn3 O4 C8 31.5(8) 1_665 .
C24 Zn3 O4 C8 58.9(8) 1_665 .
O15 Zn1 N1 C41 -50.2(8) . .
O1 Zn1 N1 C41 -179.1(8) . .
O9 Zn1 N1 C41 68.4(8) . .
O15 Zn1 N1 C46 146.7(6) . .
O1 Zn1 N1 C46 17.8(6) . .
O9 Zn1 N1 C46 -94.7(6) . .
Mn3 O14 C25 O13 -102(8) . .
Zn2 O14 C25 O13 -4.2(6) . .
Mn3 O14 C25 C26 76(8) . .
Zn2 O14 C25 C26 173.9(6) . .
Zn2 O13 C25 O14 -137.6(8) 2_755 .
Zn2 O13 C25 O14 4.9(7) . .
Zn2 O13 C25 C26 44.3(13) 2_755 .
Zn2 O13 C25 C26 -173.2(5) . .
C31 C26 C25 O14 -154.5(7) . .
C27 C26 C25 O14 20.7(10) . .
C31 C26 C25 O13 23.6(9) . .
C27 C26 C25 O13 -161.2(6) . .
C27 C26 C31 C30 -1.3(10) . .
C25 C26 C31 C30 173.8(6) . .
O7 Zn2 O17 C33 94.8(6) 1_544 .
O13 Zn2 O17 C33 -176.8(5) 2_755 .
O13 Zn2 O17 C33 -52.9(12) . .
O21 Zn2 O17 C33 -90.2(6) . .
O14 Zn2 O17 C33 11.2(6) . .
Zn2 Zn2 O17 C33 -163.8(4) 2_755 .
Zn1 O15 C32 O16 -2.6(10) . .
Zn1 O15 C32 C30 176.9(4) . .
Mn2 O5 C9 O6 35.0(12) . .
Mn2 O5 C9 C10 -143.9(6) . .
Zn3 O6 C9 O5 -6.3(11) . .
Zn3 O6 C9 C10 172.7(4) . .
C14 C15 C10 C11 -2.2(11) . .
C14 C15 C10 C9 -179.4(6) . .
O5 C9 C10 C11 13.6(10) . .
O6 C9 C10 C11 -165.5(7) . .
O5 C9 C10 C15 -169.3(6) . .
O6 C9 C10 C15 11.6(9) . .
C22 C23 C18 C19 2.9(12) . .
C22 C23 C18 C17 -175.7(7) . .
O2 Mn3 O18 C33 -3(4) 2_655 .
O8 Mn3 O18 C33 -4.0(10) 1_544 .
O16 Mn3 O18 C33 164.2(10) 2_655 .
O10 Mn3 O18 C33 -106.8(10) 2_655 .
O14 Mn3 O18 C33 82.9(10) . .
C31 C26 C27 C28 -1.3(10) . .
C25 C26 C27 C28 -176.4(6) . .
C26 C31 C30 C29 1.7(10) . .
C26 C31 C30 C32 -171.6(6) . .
O16 C32 C30 C29 -1.3(11) . .
O15 C32 C30 C29 179.2(7) . .
O16 C32 C30 C31 171.8(6) . .
O15 C32 C30 C31 -7.8(10) . .
C10 C15 C14 C13 2.0(11) . .
C10 C15 C14 C16 -177.0(6) . .
O8 C16 C14 C15 -7.3(11) . .
O7 C16 C14 C15 171.7(7) . .
O8 C16 C14 C13 173.7(8) . .
O7 C16 C14 C13 -7.3(11) . .
Mn3 O10 C17 O9 53.4(11) 2_655 .
Mn3 O10 C17 C18 -128.3(6) 2_655 .
Zn1 O9 C17 O10 -17.8(12) . .
Zn1 O9 C17 C18 163.8(5) . .
C23 C18 C17 O10 -35.7(11) . .
C19 C18 C17 O10 145.7(8) . .
C23 C18 C17 O9 142.8(7) . .
C19 C18 C17 O9 -35.9(10) . .
Zn1 O1 C1 O2 -3.8(10) . .
Zn1 O1 C1 C2 175.9(5) . .
Mn3 O2 C1 O1 56.3(14) 2_655 .
Mn3 O2 C1 C2 -123.4(9) 2_655 .
Mn2 O3 C8 O4 -24.7(14) . .
Mn2 O3 C8 C6 152.2(6) . .
Zn3 O4 C8 O3 10.4(13) . .
Zn3 O4 C8 C6 -166.7(5) . .
Zn2 O17 C33 O18 -0.1(10) . .
Zn2 O17 C33 C34 178.1(5) . .
Mn3 O18 C33 O17 -62.3(13) . .
Mn3 O18 C33 C34 119.6(9) . .
C39 C34 C33 O17 4.3(10) . .
C35 C34 C33 O17 -174.1(8) . .
C39 C34 C33 O18 -177.4(7) . .
C35 C34 C33 O18 4.2(11) . .
C15 C10 C11 C12 0.6(13) . .
C9 C10 C11 C12 177.7(9) . .
C26 C27 C28 C29 3.6(11) . .
C35 C34 C39 C38 1.8(11) . .
C33 C34 C39 C38 -176.6(7) . .
C47 N2 C52 C51 0.7(14) . .
Zn3 N2 C52 C51 179.1(7) . .
C31 C30 C29 C28 0.6(11) . .
C32 C30 C29 C28 173.7(7) . .
C27 C28 C29 C30 -3.3(11) . .
C15 C14 C13 C12 -0.2(15) . .
C16 C14 C13 C12 178.9(9) . .
C39 C34 C35 C36 -0.5(13) . .
C33 C34 C35 C36 177.9(8) . .
C18 C23 C22 C21 -2.8(11) . .
C18 C23 C22 C24 178.6(7) . .
C41 N1 C46 C45 -3.5(13) . .
Zn1 N1 C46 C45 160.7(7) . .
O3 C8 C6 C7 -8.1(12) . .
O4 C8 C6 C7 169.2(7) . .
O3 C8 C6 C5 172.2(8) . .
O4 C8 C6 C5 -10.6(11) . .
C23 C22 C21 C20 0.2(14) . .
C24 C22 C21 C20 178.8(9) . .
C34 C39 C38 C37 -0.9(12) . .
C34 C39 C38 C40 175.4(7) . .
O20 C40 C38 C37 3.0(13) . .
O19 C40 C38 C37 -177.7(9) . .
O20 C40 C38 C39 -173.2(8) . .
O19 C40 C38 C39 6.1(12) . .
C34 C35 C36 C37 -1.6(15) . .
C23 C18 C19 C20 -0.4(14) . .
C17 C18 C19 C20 178.3(9) . .
C42 C43 C44 C44 -122.5(12) . 2_756
C45 C43 C44 C44 55.4(14) . 2_756
C48 C49 C50 C50 -65.2(16) . 2_676
C51 C49 C50 C50 111.5(13) . 2_676
N1 C46 C45 C43 -0.1(13) . .
C42 C43 C45 C46 2.9(13) . .
C44 C43 C45 C46 -175.1(8) . .
C48 C49 C51 C52 -2.4(15) . .
C50 C49 C51 C52 -179.1(9) . .
N2 C52 C51 C49 -0.2(16) . .
O15 C32 O16 Mn3 66.8(11) . 2_655
C30 C32 O16 Mn3 -112.7(7) . 2_655
C10 C11 C12 C13 1.3(17) . .
C14 C13 C12 C11 -1.5(17) . .
C51 C49 C48 C47 4.3(15) . .
C50 C49 C48 C47 -178.9(9) . .
C46 N1 C41 C42 4.3(16) . .
Zn1 N1 C41 C42 -159.1(9) . .
N1 C41 C42 C43 -1.5(19) . .
C45 C43 C42 C41 -2.1(15) . .
C44 C43 C42 C41 175.8(10) . .
C22 C21 C20 C19 2.4(17) . .
C18 C19 C20 C21 -2.2(16) . .
C52 N2 C47 C48 1.4(15) . .
Zn3 N2 C47 C48 -177.0(8) . .
C49 C48 C47 N2 -4.0(17) . .
C35 C36 C37 C38 2.6(16) . .
C39 C38 C37 C36 -1.3(14) . .
C40 C38 C37 C36 -177.5(9) . .
C5 C6 C7 C2 1.7(11) . .
C8 C6 C7 C2 -178.1(7) . .
C7 C6 C5 C4 -2.3(13) . .
C8 C6 C5 C4 177.4(8) . .
C6 C5 C4 C3 2.3(14) . .
C6 C7 C2 C3 -1.0(11) . .
C6 C7 C2 C1 -179.2(7) . .
O1 C1 C2 C3 -178.3(7) . .
O2 C1 C2 C3 1.4(11) . .
O1 C1 C2 C7 0.0(11) . .
O2 C1 C2 C7 179.7(7) . .
C7 C2 C3 C4 0.9(12) . .
C1 C2 C3 C4 179.1(7) . .
C5 C4 C3 C2 -1.5(13) . .
Mn2 O12 C24 O11 163(2) 1_445 .
Zn3 O12 C24 O11 4.1(6) 1_445 .
Mn2 O12 C24 C22 -18(3) 1_445 .
Zn3 O12 C24 C22 -177.5(6) 1_445 .
Mn2 O12 C24 Zn3 159(3) 1_445 1_445
Zn3 O11 C24 O12 -4.7(7) 1_445 .
Zn3 O11 C24 C22 176.9(6) 1_445 .
C21 C22 C24 O12 12.1(11) . .
C23 C22 C24 O12 -169.4(7) . .
C21 C22 C24 O11 -169.5(8) . .
C23 C22 C24 O11 9.1(11) . .
C21 C22 C24 Zn3 -149(4) . 1_445
C23 C22 C24 Zn3 29(4) . 1_445
N4 C62 C61 C60 1.5(17) . .
C62 C61 C60 C63 -0.1(17) . .
C62 C61 C60 C59 179.6(10) . .
C61 C62 N4 C64 -2.0(17) . .
C62 N4 C64 C63 1(2) . .
C54 C55 C56 C57 -0.9(15) . .
C58 C55 C56 C57 179.7(9) . .
C56 C55 C54 C53 0.9(15) . .
C58 C55 C54 C53 -179.8(9) . .
C61 C60 C63 C64 -1(2) . .
C59 C60 C63 C64 179.7(12) . .
N4 C64 C63 C60 0(2) . .
C63 C60 C59 C58 86.8(15) . .
C61 C60 C59 C58 -92.9(14) . .
C55 C54 C53 N3 -1.2(16) . .
C54 C53 N3 C57 1.4(15) . .
C53 N3 C57 C56 -1.5(15) . .
C55 C56 C57 N3 1.3(16) . .
C60 C59 C58 C55 -174.9(9) . .
C54 C55 C58 C59 -16.1(17) . .
C56 C55 C58 C59 163.2(11) . .
